data_7238238
loop_
_publ_author_name
'Li, Jing'
'Ji, Chang-Chun'
'Lu, Zhen-Zhong'
'Wang, Tian-Wei'
'Song, You'
'Li, Yi-Zhi'
'Zheng, He-Gen'
'Guo, Zijian'
'Batten, Stuart R.'

_publ_section_title
;
 Organic--inorganic hybrid coordination polymers based on the 5-oxyacetate
 isophthalic acid (H3OABDC) ligand: syntheses, structures, magnetic and
 luminescent properties
;
_journal_issue 12
_journal_name_full CrystEngComm
_journal_page_first 4424
_journal_paper_doi 10.1039/c002090g
_journal_volume 12
_journal_year 2010
_chemical_formula_moiety 'C15 H10 Cu2 N O8'
_chemical_formula_sum 'C15 H10 Cu2 N O8'
_chemical_formula_weight 459.32
_space_group_IT_number 2
_space_group_name_Hall '-P 1'
_space_group_name_H-M_alt 'P -1'
_symmetry_cell_setting triclinic
_symmetry_space_group_name_Hall '-P 1'
_symmetry_space_group_name_H-M 'P -1'
_atom_sites_solution_hydrogens geom
_atom_sites_solution_primary direct
_atom_sites_solution_secondary difmap
_audit_creation_method SHELXL-97
_cell_angle_alpha 62.661(4)
_cell_angle_beta 72.166(5)
_cell_angle_gamma 75.526(5)
_cell_formula_units_Z 2
_cell_length_a 8.318(2)
_cell_length_b 10.011(2)
_cell_length_c 10.856(3)
_cell_measurement_reflns_used 445
_cell_measurement_temperature 291(2)
_cell_measurement_theta_max 20.24
_cell_measurement_theta_min 2.59
_cell_volume 758.0(3)
_computing_cell_refinement 'SMART (Bruker, 2000)'
_computing_data_collection 'SMART (Bruker, 2000)'
_computing_data_reduction 'SAINT (Bruker, 2000)'
_computing_molecular_graphics SHELXTL
_computing_publication_material SHELXTL
_computing_structure_refinement SHELXTL
_computing_structure_solution 'SHELXTL (Bruker, 2000)'
_diffrn_ambient_temperature 291(2)
_diffrn_measured_fraction_theta_full 0.983
_diffrn_measured_fraction_theta_max 0.983
_diffrn_measurement_device_type 'CCD area detector'
_diffrn_measurement_method 'phi and omega scans'
_diffrn_radiation_monochromator graphite
_diffrn_radiation_source 'fine-focus sealed tube'
_diffrn_radiation_type MoK\a
_diffrn_radiation_wavelength 0.71073
_diffrn_reflns_av_R_equivalents 0.0269
_diffrn_reflns_av_sigmaI/netI 0.0702
_diffrn_reflns_limit_h_max 9
_diffrn_reflns_limit_h_min -9
_diffrn_reflns_limit_k_max 11
_diffrn_reflns_limit_k_min -9
_diffrn_reflns_limit_l_max 12
_diffrn_reflns_limit_l_min -12
_diffrn_reflns_number 3795
_diffrn_reflns_theta_full 25.00
_diffrn_reflns_theta_max 25.00
_diffrn_reflns_theta_min 2.17
_exptl_absorpt_coefficient_mu 2.855
_exptl_absorpt_correction_T_max 0.534
_exptl_absorpt_correction_T_min 0.417
_exptl_absorpt_correction_type multi-scan
_exptl_absorpt_process_details 'SADABS; Bruker, 2000'
_exptl_crystal_colour green
_exptl_crystal_density_diffrn 2.013
_exptl_crystal_density_method 'not measured'
_exptl_crystal_description block
_exptl_crystal_F_000 458
_exptl_crystal_size_max 0.32
_exptl_crystal_size_mid 0.28
_exptl_crystal_size_min 0.22
_refine_diff_density_max 0.848
_refine_diff_density_min -0.938
_refine_diff_density_rms 0.117
_refine_ls_extinction_method none
_refine_ls_goodness_of_fit_ref 1.044
_refine_ls_hydrogen_treatment constr
_refine_ls_matrix_type full
_refine_ls_number_parameters 235
_refine_ls_number_reflns 2617
_refine_ls_number_restraints 0
_refine_ls_restrained_S_all 1.044
_refine_ls_R_factor_all 0.0860
_refine_ls_R_factor_gt 0.0610
_refine_ls_shift/su_max 0.000
_refine_ls_shift/su_mean 0.000
_refine_ls_structure_factor_coef Fsqd
_refine_ls_weighting_details 'calc w=1/[\s^2^(Fo^2^)+(0.0600P)^2^+1.9900P] where P=(Fo^2^+2Fc^2^)/3'
_refine_ls_weighting_scheme calc
_refine_ls_wR_factor_gt 0.1279
_refine_ls_wR_factor_ref 0.1329
_reflns_number_gt 1894
_reflns_number_total 2617
_reflns_threshold_expression >2sigma(I)
_cod_data_source_file c002090g.txt
_cod_data_source_block 81031bm
_cod_depositor_comments
;
The following automatic conversions were performed:

data item '_symmetry_cell_setting' value 'Triclinic' was changed to
'triclinic' in accordance with the
/home/saulius/struct/COD-crude-data/automatic-downloads/DataCite-retrospective/RSC/depositions/lib/dictionaries/cif_core.dic
dictionary named 'cif_core.dic' version 2.4.2 last updated on
2011-04-26.

Automatic conversion script
Id: cif_fix_values 6909 2019-04-08 15:41:33Z antanas 
;
_cod_original_cell_volume 757.9(3)
_cod_database_code 7238238

loop_
_symmetry_equiv_pos_as_xyz
'x, y, z'
'-x, -y, -z'

loop_
_atom_site_label
_atom_site_type_symbol
_atom_site_fract_x
_atom_site_fract_y
_atom_site_fract_z
_atom_site_U_iso_or_equiv
_atom_site_adp_type
_atom_site_occupancy
_atom_site_symmetry_multiplicity
_atom_site_calc_flag
_atom_site_refinement_flags
C1 C 0.1362(9) 0.6751(8) 0.4421(8) 0.0389(17) Uani 1 1 d .
C2 C 0.1071(10) 0.8304(8) 0.3720(8) 0.0449(19) Uani 1 1 d .
H2 H 0.0590 0.8895 0.4231 0.054 Uiso 1 1 calc R
C3 C 0.1511(9) 0.9001(8) 0.2206(8) 0.0392(17) Uani 1 1 d .
C4 C 0.2233(9) 0.8069(8) 0.1483(8) 0.045(2) Uani 1 1 d .
H4 H 0.2563 0.8501 0.0496 0.054 Uiso 1 1 calc R
C5 C 0.2462(11) 0.6511(9) 0.2221(9) 0.049(2) Uani 1 1 d .
C6 C 0.2064(10) 0.5845(8) 0.3662(8) 0.0409(17) Uani 1 1 d .
H6 H 0.2254 0.4796 0.4144 0.049 Uiso 1 1 calc R
C7 C 0.0997(10) 0.6017(9) 0.6031(8) 0.048(2) Uani 1 1 d .
C8 C 0.1175(10) 1.0688(8) 0.1407(8) 0.0431(19) Uani 1 1 d .
C9 C 0.4283(9) 0.4407(8) 0.1811(8) 0.0410(18) Uani 1 1 d .
H9A H 0.4415 0.3842 0.1253 0.049 Uiso 1 1 calc R
H9B H 0.3861 0.3759 0.2800 0.049 Uiso 1 1 calc R
C10 C 0.6014(9) 0.4798(8) 0.1643(7) 0.0352(16) Uani 1 1 d .
C11 C 0.2667(10) 0.0624(9) 0.7521(9) 0.0441(18) Uani 1 1 d .
H11 H 0.1783 0.0251 0.8303 0.053 Uiso 1 1 calc R
C12 C 0.3298(10) -0.0127(8) 0.6664(8) 0.0386(17) Uani 1 1 d .
H12 H 0.2828 -0.0970 0.6852 0.046 Uiso 1 1 calc R
C13 C 0.4631(10) 0.0371(10) 0.5521(8) 0.048(2) Uani 1 1 d .
C14 C 0.5268(10) 0.1628(9) 0.5310(8) 0.0416(18) Uani 1 1 d .
H14 H 0.6175 0.2005 0.4553 0.050 Uiso 1 1 calc R
C15 C 0.4542(10) 0.2321(8) 0.6236(8) 0.0378(17) Uani 1 1 d .
H15 H 0.4998 0.3152 0.6094 0.045 Uiso 1 1 calc R
Cu1 Cu 0.01236(10) 0.63577(9) 0.85802(9) 0.0302(2) Uani 1 1 d .
Cu2 Cu 0.18574(11) 0.30742(9) 0.84323(9) 0.0343(3) Uani 1 1 d .
N1 N 0.3235(7) 0.1856(7) 0.7311(7) 0.0388(14) Uani 1 1 d .
O1 O 0.0527(7) 1.1458(5) 0.2062(6) 0.0431(13) Uani 1 1 d .
O2 O 0.1681(7) 1.1139(6) 0.0066(6) 0.0472(14) Uani 1 1 d .
O3 O 0.7159(6) 0.3672(5) 0.1935(5) 0.0401(12) Uani 1 1 d .
O4 O 0.6209(6) 0.6148(5) 0.1209(5) 0.0404(12) Uani 1 1 d .
O5 O 0.1764(7) 0.4700(6) 0.6541(6) 0.0542(15) Uani 1 1 d .
O6 O 0.0019(7) 0.6733(6) 0.6695(5) 0.0503(14) Uani 1 1 d .
O7 O -0.0009(7) 0.4132(5) 0.9417(5) 0.0412(12) Uani 1 1 d .
H7A H -0.0955 0.4003 0.9366 0.049 Uiso 1 1 d R
O8 O 0.3062(7) 0.5711(6) 0.1372(6) 0.0454(13) Uani 1 1 d .

loop_
_atom_site_aniso_label
_atom_site_aniso_U_11
_atom_site_aniso_U_22
_atom_site_aniso_U_33
_atom_site_aniso_U_23
_atom_site_aniso_U_13
_atom_site_aniso_U_12
C1 0.039(4) 0.030(4) 0.036(4) -0.005(3) -0.010(3) 0.001(3)
C2 0.049(5) 0.027(4) 0.046(5) -0.017(3) 0.014(4) -0.009(3)
C3 0.027(4) 0.032(4) 0.047(4) -0.014(3) -0.003(3) 0.005(3)
C4 0.035(4) 0.029(4) 0.039(4) 0.005(3) -0.001(3) 0.001(3)
C5 0.047(5) 0.035(4) 0.050(5) -0.017(4) 0.007(4) -0.003(3)
C6 0.043(4) 0.027(4) 0.045(4) -0.007(3) -0.015(4) 0.000(3)
C7 0.038(4) 0.040(5) 0.040(4) -0.006(4) 0.007(4) -0.003(3)
C8 0.035(4) 0.033(4) 0.044(5) -0.009(4) -0.010(4) 0.013(3)
C9 0.030(4) 0.034(4) 0.042(4) -0.006(3) 0.002(3) -0.009(3)
C10 0.026(4) 0.033(4) 0.034(4) -0.007(3) -0.004(3) -0.003(3)
C11 0.032(4) 0.048(5) 0.047(5) -0.022(4) -0.004(3) 0.001(3)
C12 0.048(5) 0.036(4) 0.037(4) -0.021(3) -0.006(3) -0.007(3)
C13 0.043(5) 0.055(5) 0.040(4) -0.020(4) -0.005(4) -0.003(4)
C14 0.034(4) 0.052(5) 0.031(4) -0.021(4) -0.001(3) 0.007(3)
C15 0.045(4) 0.026(4) 0.049(4) -0.020(3) -0.015(4) -0.003(3)
Cu1 0.0256(4) 0.0203(4) 0.0358(5) -0.0094(3) -0.0023(4) 0.0018(3)
Cu2 0.0377(5) 0.0180(4) 0.0347(5) -0.0087(4) 0.0005(4) 0.0018(3)
N1 0.028(3) 0.031(3) 0.044(4) -0.013(3) -0.002(3) 0.005(2)
O1 0.048(3) 0.025(3) 0.048(3) -0.018(2) -0.003(3) 0.006(2)
O2 0.039(3) 0.034(3) 0.041(3) -0.007(2) 0.001(2) 0.009(2)
O3 0.032(3) 0.038(3) 0.032(3) -0.014(2) 0.011(2) 0.003(2)
O4 0.041(3) 0.037(3) 0.042(3) -0.013(2) -0.015(2) -0.003(2)
O5 0.042(3) 0.047(3) 0.050(3) -0.008(3) -0.009(3) 0.009(3)
O6 0.051(3) 0.046(3) 0.031(3) -0.015(2) 0.008(3) 0.007(3)
O7 0.039(3) 0.024(2) 0.036(3) -0.003(2) 0.003(2) 0.002(2)
O8 0.038(3) 0.044(3) 0.041(3) -0.010(2) -0.006(2) -0.003(2)

loop_
_atom_type_symbol
_atom_type_description
_atom_type_scat_dispersion_real
_atom_type_scat_dispersion_imag
_atom_type_scat_source
C C 0.0033 0.0016 'International Tables Vol C Tables 4.2.6.8 and 6.1.1.4'
H H 0.0000 0.0000 'International Tables Vol C Tables 4.2.6.8 and 6.1.1.4'
N N 0.0061 0.0033 'International Tables Vol C Tables 4.2.6.8 and 6.1.1.4'
O O 0.0106 0.0060 'International Tables Vol C Tables 4.2.6.8 and 6.1.1.4'
Cu Cu 0.3201 1.2651 'International Tables Vol C Tables 4.2.6.8 and 6.1.1.4'

loop_
_geom_angle_atom_site_label_1
_geom_angle_atom_site_label_2
_geom_angle_atom_site_label_3
_geom_angle
_geom_angle_site_symmetry_1
_geom_angle_site_symmetry_3
C2 C1 C6 120.8(7) . .
C2 C1 C7 119.5(7) . .
C6 C1 C7 119.6(6) . .
C1 C2 C3 119.5(7) . .
C1 C2 H2 120.3 . .
C3 C2 H2 120.3 . .
C4 C3 C2 118.3(6) . .
C4 C3 C8 120.8(7) . .
C2 C3 C8 120.9(7) . .
C5 C4 C3 120.6(7) . .
C5 C4 H4 119.7 . .
C3 C4 H4 119.7 . .
C6 C5 C4 121.2(8) . .
C6 C5 O8 123.9(7) . .
C4 C5 O8 114.8(7) . .
C5 C6 C1 119.5(7) . .
C5 C6 H6 120.3 . .
C1 C6 H6 120.3 . .
O6 C7 O5 127.1(8) . .
O6 C7 C1 119.0(7) . .
O5 C7 C1 113.9(7) . .
O1 C8 O2 127.4(7) . .
O1 C8 C3 119.2(7) . .
O2 C8 C3 113.4(7) . .
O8 C9 C10 112.9(6) . .
O8 C9 H9A 109.0 . .
C10 C9 H9A 109.0 . .
O8 C9 H9B 109.0 . .
C10 C9 H9B 109.0 . .
H9A C9 H9B 107.8 . .
O4 C10 O3 125.9(7) . .
O4 C10 C9 119.6(6) . .
O3 C10 C9 114.5(6) . .
N1 C11 C12 124.1(8) . .
N1 C11 H11 117.9 . .
C12 C11 H11 117.9 . .
C11 C12 C13 119.5(7) . .
C11 C12 H12 120.3 . .
C13 C12 H12 120.3 . .
C12 C13 C14 117.1(7) . .
C12 C13 C13 122.8(9) . 2_656
C14 C13 C13 120.1(9) . 2_656
C13 C14 C15 119.4(7) . .
C13 C14 H14 120.3 . .
C15 C14 H14 120.3 . .
N1 C15 C14 123.0(7) . .
N1 C15 H15 118.5 . .
C14 C15 H15 118.5 . .
O6 Cu1 O1 84.2(2) . 2_576
O6 Cu1 O7 173.9(2) . 2_567
O1 Cu1 O7 97.8(2) 2_576 2_567
O6 Cu1 O7 95.2(2) . .
O1 Cu1 O7 161.8(2) 2_576 .
O7 Cu1 O7 81.0(2) 2_567 .
O6 Cu1 O3 94.4(2) . 2_666
O1 Cu1 O3 98.2(2) 2_576 2_666
O7 Cu1 O3 91.0(2) 2_567 2_666
O7 Cu1 O3 99.9(2) . 2_666
O6 Cu1 Cu1 135.23(18) . 2_567
O1 Cu1 Cu1 135.88(16) 2_576 2_567
O7 Cu1 Cu1 40.85(14) 2_567 2_567
O7 Cu1 Cu1 40.17(15) . 2_567
O3 Cu1 Cu1 97.22(13) 2_666 2_567
O2 Cu2 O5 161.8(3) 1_546 .
O2 Cu2 O7 92.9(2) 1_546 .
O5 Cu2 O7 93.7(2) . .
O2 Cu2 N1 85.7(2) 1_546 .
O5 Cu2 N1 83.3(2) . .
O7 Cu2 N1 164.2(2) . .
O2 Cu2 O4 99.9(2) 1_546 2_666
O5 Cu2 O4 96.6(2) . 2_666
O7 Cu2 O4 93.0(2) . 2_666
N1 Cu2 O4 102.8(2) . 2_666
C15 N1 C11 116.8(7) . .
C15 N1 Cu2 123.7(5) . .
C11 N1 Cu2 118.8(5) . .
C8 O1 Cu1 131.2(5) . 2_576
C8 O2 Cu2 136.4(5) . 1_564
C10 O3 Cu1 128.8(5) . 2_666
C10 O4 Cu2 125.7(4) . 2_666
C7 O5 Cu2 137.2(6) . .
C7 O6 Cu1 122.8(5) . .
Cu2 O7 Cu1 118.8(2) . 2_567
Cu2 O7 Cu1 112.4(2) . .
Cu1 O7 Cu1 99.0(2) 2_567 .
Cu2 O7 H7A 109.0 . .
Cu1 O7 H7A 108.1 2_567 .
Cu1 O7 H7A 108.9 . .
C5 O8 C9 117.4(6) . .

loop_
_geom_bond_atom_site_label_1
_geom_bond_atom_site_label_2
_geom_bond_distance
_geom_bond_site_symmetry_2
C1 C2 1.376(10) .
C1 C6 1.404(11) .
C1 C7 1.514(11) .
C2 C3 1.425(11) .
C2 H2 0.9300 .
C3 C4 1.396(11) .
C3 C8 1.500(10) .
C4 C5 1.382(10) .
C4 H4 0.9300 .
C5 C6 1.355(11) .
C5 O8 1.391(10) .
C6 H6 0.9300 .
C7 O6 1.233(9) .
C7 O5 1.256(9) .
C8 O1 1.205(9) .
C8 O2 1.271(9) .
C9 O8 1.423(9) .
C9 C10 1.522(9) .
C9 H9A 0.9700 .
C9 H9B 0.9700 .
C10 O4 1.246(8) .
C10 O3 1.264(8) .
C11 N1 1.327(10) .
C11 C12 1.361(10) .
C11 H11 0.9300 .
C12 C13 1.373(11) .
C12 H12 0.9300 .
C13 C14 1.382(12) .
C13 C13 1.525(16) 2_656
C14 C15 1.384(10) .
C14 H14 0.9300 .
C15 N1 1.318(10) .
C15 H15 0.9300 .
Cu1 O6 1.929(6) .
Cu1 O1 1.949(5) 2_576
Cu1 O7 1.973(5) 2_567
Cu1 O7 2.001(5) .
Cu1 O3 2.152(5) 2_666
Cu1 Cu1 3.0213(17) 2_567
Cu2 O2 1.936(5) 1_546
Cu2 O5 1.959(5) .
Cu2 O7 1.969(5) .
Cu2 N1 2.023(6) .
Cu2 O4 2.152(5) 2_666
O1 Cu1 1.949(5) 2_576
O2 Cu2 1.936(5) 1_564
O3 Cu1 2.152(5) 2_666
O4 Cu2 2.152(5) 2_666
O7 Cu1 1.973(5) 2_567
O7 H7A 0.8499 .

loop_
_geom_torsion_atom_site_label_1
_geom_torsion_atom_site_label_2
_geom_torsion_atom_site_label_3
_geom_torsion_atom_site_label_4
_geom_torsion
_geom_torsion_site_symmetry_1
_geom_torsion_site_symmetry_4
C6 C1 C2 C3 -0.9(12) . .
C7 C1 C2 C3 176.2(7) . .
C1 C2 C3 C4 -0.1(12) . .
C1 C2 C3 C8 178.6(7) . .
C2 C3 C4 C5 2.0(11) . .
C8 C3 C4 C5 -176.7(7) . .
C3 C4 C5 C6 -2.9(13) . .
C3 C4 C5 O8 174.9(7) . .
C4 C5 C6 C1 1.8(13) . .
O8 C5 C6 C1 -175.9(7) . .
C2 C1 C6 C5 0.2(12) . .
C7 C1 C6 C5 -177.0(7) . .
C2 C1 C7 O6 20.5(12) . .
C6 C1 C7 O6 -162.3(8) . .
C2 C1 C7 O5 -159.4(8) . .
C6 C1 C7 O5 17.8(11) . .
C4 C3 C8 O1 178.9(7) . .
C2 C3 C8 O1 0.1(11) . .
C4 C3 C8 O2 -3.1(11) . .
C2 C3 C8 O2 178.2(7) . .
O8 C9 C10 O4 2.5(10) . .
O8 C9 C10 O3 -175.6(6) . .
N1 C11 C12 C13 1.6(12) . .
C11 C12 C13 C14 0.2(11) . .
C11 C12 C13 C13 -177.8(9) . 2_656
C12 C13 C14 C15 -0.4(11) . .
C13 C13 C14 C15 177.7(9) 2_656 .
C13 C14 C15 N1 -1.3(11) . .
C14 C15 N1 C11 3.0(11) . .
C14 C15 N1 Cu2 -167.2(5) . .
C12 C11 N1 C15 -3.2(11) . .
C12 C11 N1 Cu2 167.5(6) . .
O2 Cu2 N1 C15 -144.3(6) 1_546 .
O5 Cu2 N1 C15 50.1(6) . .
O7 Cu2 N1 C15 130.1(8) . .
O4 Cu2 N1 C15 -45.1(6) 2_666 .
O2 Cu2 N1 C11 45.6(6) 1_546 .
O5 Cu2 N1 C11 -119.9(6) . .
O7 Cu2 N1 C11 -40.0(11) . .
O4 Cu2 N1 C11 144.9(6) 2_666 .
O2 C8 O1 Cu1 3.1(13) . 2_576
C3 C8 O1 Cu1 -179.2(5) . 2_576
O1 C8 O2 Cu2 4.4(14) . 1_564
C3 C8 O2 Cu2 -173.5(5) . 1_564
O4 C10 O3 Cu1 -13.7(11) . 2_666
C9 C10 O3 Cu1 164.2(5) . 2_666
O3 C10 O4 Cu2 -25.0(11) . 2_666
C9 C10 O4 Cu2 157.1(5) . 2_666
O6 C7 O5 Cu2 3.4(15) . .
C1 C7 O5 Cu2 -176.8(5) . .
O2 Cu2 O5 C7 118.1(10) 1_546 .
O7 Cu2 O5 C7 6.8(9) . .
N1 Cu2 O5 C7 171.2(9) . .
O4 Cu2 O5 C7 -86.7(9) 2_666 .
O5 C7 O6 Cu1 25.6(13) . .
C1 C7 O6 Cu1 -154.2(6) . .
O1 Cu1 O6 C7 144.8(7) 2_576 .
O7 Cu1 O6 C7 -53.4(7) . .
O3 Cu1 O6 C7 47.0(7) 2_666 .
Cu1 Cu1 O6 C7 -57.9(7) 2_567 .
O2 Cu2 O7 Cu1 41.8(3) 1_546 2_567
O5 Cu2 O7 Cu1 -155.1(3) . 2_567
N1 Cu2 O7 Cu1 126.4(8) . 2_567
O4 Cu2 O7 Cu1 -58.4(3) 2_666 2_567
O2 Cu2 O7 Cu1 156.5(3) 1_546 .
O5 Cu2 O7 Cu1 -40.4(3) . .
N1 Cu2 O7 Cu1 -118.9(8) . .
O4 Cu2 O7 Cu1 56.4(3) 2_666 .
O6 Cu1 O7 Cu2 58.6(3) . .
O1 Cu1 O7 Cu2 146.0(6) 2_576 .
O7 Cu1 O7 Cu2 -126.3(4) 2_567 .
O3 Cu1 O7 Cu2 -36.8(3) 2_666 .
Cu1 Cu1 O7 Cu2 -126.3(4) 2_567 .
O6 Cu1 O7 Cu1 -175.1(2) . 2_567
O1 Cu1 O7 Cu1 -87.7(7) 2_576 2_567
O7 Cu1 O7 Cu1 0.0 2_567 2_567
O3 Cu1 O7 Cu1 89.5(2) 2_666 2_567
C6 C5 O8 C9 -41.4(11) . .
C4 C5 O8 C9 140.9(7) . .
C10 C9 O8 C5 -70.5(8) . .
